data_2238194
loop_
_publ_author_name
'Paramasivam, S.'
'Naga Siva Rao, Jonnalagadda'
'Seshadri, P. R.'
'Raghunathan, Raghavachary'

_publ_section_title
;
 2-Ferrocenyl-3-nitro-2<i>H</i>-chromene
;
_journal_coeditor_code IS5279
_journal_issue 7
_journal_name_full 'Acta Crystallographica Section E'
_journal_page_first m378
_journal_paper_doi 10.1107/S1600536813015730
_journal_volume 69
_journal_year 2013
_chemical_formula_iupac '[Fe (C5 H5) (C14 H10 N O3)]'
_chemical_formula_moiety 'C19 H15 Fe N O3'
_chemical_formula_sum 'C19 H15 Fe N O3'
_chemical_formula_weight 361.17
_chemical_name_common 3-Nitro-2-Ferrocene-2H-Chromene
_chemical_name_systematic
;
2-Ferrocenyl-3-nitro-2<i>H</i>-chromene
;
_space_group_IT_number 14
_symmetry_cell_setting monoclinic
_symmetry_space_group_name_Hall '-P 2ybc'
_symmetry_space_group_name_H-M 'P 1 21/c 1'
_atom_sites_solution_hydrogens geom
_atom_sites_solution_primary direct
_atom_sites_solution_secondary difmap
_audit_creation_method SHELXL-97
_cell_angle_alpha 90.000
_cell_angle_beta 96.667(5)
_cell_angle_gamma 90.000
_cell_formula_units_Z 4
_cell_length_a 10.047(5)
_cell_length_b 19.317(5)
_cell_length_c 8.135(5)
_cell_measurement_reflns_used 3878
_cell_measurement_temperature 298(2)
_cell_measurement_theta_max 28.32
_cell_measurement_theta_min 2.04
_cell_volume 1568.1(13)
_computing_cell_refinement 'SAINT (Bruker, 2008)'
_computing_data_collection 'APEX2 (Bruker, 2008)'
_computing_data_reduction 'SAINT (Bruker, 2008)'
_computing_molecular_graphics 'ORTEP-3 for Windows (Farrugia, 2012) and PLATON (Spek, 2009)'
_computing_publication_material
;
SHELXL97 (Sheldrick, 2008),  PLATON (Spek, 2009) and
publCIF (Westrip, 2010)
;
_computing_structure_refinement 'SHELXL97 (Sheldrick, 2008)'
_computing_structure_solution 'SHELXS97 (Sheldrick, 2008)'
_diffrn_ambient_temperature 298(2)
_diffrn_measured_fraction_theta_full 0.993
_diffrn_measured_fraction_theta_max 0.993
_diffrn_measurement_device_type 'Bruker SMART APEXII area-detector'
_diffrn_measurement_method '\w and \f scans'
_diffrn_radiation_monochromator graphite
_diffrn_radiation_source 'fine-focus sealed tube'
_diffrn_radiation_type MoK\a
_diffrn_radiation_wavelength 0.71073
_diffrn_reflns_av_R_equivalents 0.0315
_diffrn_reflns_av_sigmaI/netI 0.0262
_diffrn_reflns_limit_h_max 13
_diffrn_reflns_limit_h_min -12
_diffrn_reflns_limit_k_max 25
_diffrn_reflns_limit_k_min -25
_diffrn_reflns_limit_l_max 10
_diffrn_reflns_limit_l_min -10
_diffrn_reflns_number 14295
_diffrn_reflns_theta_full 28.32
_diffrn_reflns_theta_max 28.32
_diffrn_reflns_theta_min 2.04
_exptl_absorpt_coefficient_mu 0.978
_exptl_absorpt_correction_T_max 0.822
_exptl_absorpt_correction_T_min 0.752
_exptl_absorpt_correction_type multi-scan
_exptl_absorpt_process_details '(<i>SADABS</i>; Bruker, 2008)'
_exptl_crystal_colour Colourless
_exptl_crystal_density_diffrn 1.530
_exptl_crystal_density_method 'not measured'
_exptl_crystal_description block
_exptl_crystal_F_000 744
_exptl_crystal_size_max 0.30
_exptl_crystal_size_mid 0.25
_exptl_crystal_size_min 0.20
_refine_diff_density_max 0.270
_refine_diff_density_min -0.271
_refine_ls_extinction_coef 0.0231(10)
_refine_ls_extinction_expression Fc^*^=kFc[1+0.001xFc^2^\l^3^/sin(2\q)]^-1/4^
_refine_ls_extinction_method 'SHELXL97 (Sheldrick, 2008)'
_refine_ls_goodness_of_fit_ref 1.009
_refine_ls_hydrogen_treatment constr
_refine_ls_matrix_type full
_refine_ls_number_parameters 218
_refine_ls_number_reflns 3878
_refine_ls_number_restraints 0
_refine_ls_restrained_S_all 1.009
_refine_ls_R_factor_all 0.0346
_refine_ls_R_factor_gt 0.0280
_refine_ls_shift/su_max 0.000
_refine_ls_shift/su_mean 0.000
_refine_ls_structure_factor_coef Fsqd
_refine_ls_weighting_details 'calc w=1/[\s^2^(Fo^2^)+(0.0330P)^2^+0.4857P] where P=(Fo^2^+2Fc^2^)/3'
_refine_ls_weighting_scheme calc
_refine_ls_wR_factor_gt 0.0721
_refine_ls_wR_factor_ref 0.0757
_reflns_number_gt 3320
_reflns_number_total 3878
_reflns_threshold_expression I>2sigma(I)
_cod_data_source_file is5279.cif
_cod_data_source_block I
_cod_original_sg_symbol_H-M 'P 21/c'
_cod_database_code 2238194
_cod_database_fobs_code 2238194

loop_
_symmetry_equiv_pos_as_xyz
'x, y, z'
'-x, y+1/2, -z+1/2'
'-x, -y, -z'
'x, -y-1/2, z-1/2'

loop_
_atom_site_type_symbol
_atom_site_label
_atom_site_fract_x
_atom_site_fract_y
_atom_site_fract_z
_atom_site_U_iso_or_equiv
_atom_site_adp_type
_atom_site_calc_flag
_atom_site_refinement_flags
_atom_site_occupancy
_atom_site_symmetry_multiplicity
Fe Fe1 0.86764(2) 0.122593(11) 0.36654(3) 0.03932(9) Uani d . 1 1
O O1 0.53463(10) 0.08538(5) 0.40784(12) 0.0377(2) Uani d . 1 1
O O3 0.67181(11) -0.10978(6) 0.34443(16) 0.0499(3) Uani d . 1 1
O O2 0.48671(13) -0.13896(6) 0.19888(17) 0.0564(3) Uani d . 1 1
C C8 0.52228(13) -0.02353(7) 0.26407(16) 0.0310(3) Uani d . 1 1
C C7 0.41120(13) -0.00411(7) 0.17099(16) 0.0343(3) Uani d . 1 1
H H7 0.3591 -0.0364 0.1077 0.041 Uiso calc R 1 1
N N1 0.56204(12) -0.09583(6) 0.26937(15) 0.0380(3) Uani d . 1 1
C C1 0.43906(14) 0.11112(7) 0.28951(18) 0.0358(3) Uani d . 1 1
C C6 0.37266(13) 0.06792(7) 0.16975(17) 0.0350(3) Uani d . 1 1
C C10 0.73280(13) 0.04854(7) 0.28505(16) 0.0334(3) Uani d . 1 1
C C9 0.61296(13) 0.02649(7) 0.36567(16) 0.0311(3) Uani d . 1 1
H H9 0.6460 0.0031 0.4693 0.037 Uiso calc R 1 1
C C14 0.73990(16) 0.10038(8) 0.16104(18) 0.0418(3) Uani d . 1 1
H H14 0.6695 0.1279 0.1142 0.050 Uiso calc R 1 1
C C2 0.40451(17) 0.18034(9) 0.2994(2) 0.0503(4) Uani d . 1 1
H H2 0.4481 0.2087 0.3809 0.060 Uiso calc R 1 1
C C11 0.86294(14) 0.01895(8) 0.3209(2) 0.0416(3) Uani d . 1 1
H H11 0.8869 -0.0161 0.3971 0.050 Uiso calc R 1 1
C C5 0.27019(15) 0.09517(9) 0.0577(2) 0.0459(4) Uani d . 1 1
H H5 0.2245 0.0668 -0.0223 0.055 Uiso calc R 1 1
C C4 0.23676(18) 0.16440(10) 0.0658(2) 0.0588(5) Uani d . 1 1
H H4 0.1691 0.1827 -0.0094 0.071 Uiso calc R 1 1
C C13 0.87430(18) 0.10230(10) 0.1222(2) 0.0540(4) Uani d . 1 1
H H13 0.9071 0.1315 0.0454 0.065 Uiso calc R 1 1
C C3 0.3038(2) 0.20631(9) 0.1855(3) 0.0612(5) Uani d . 1 1
H H3 0.2809 0.2529 0.1897 0.073 Uiso calc R 1 1
C C16 1.02060(19) 0.17053(10) 0.5089(3) 0.0621(5) Uani d . 1 1
H H16 1.1114 0.1609 0.5098 0.074 Uiso calc R 1 1
C C19 0.8045(2) 0.16867(11) 0.5692(3) 0.0644(5) Uani d . 1 1
H H19 0.7277 0.1575 0.6172 0.077 Uiso calc R 1 1
C C12 0.94954(16) 0.05243(10) 0.2199(2) 0.0538(4) Uani d . 1 1
H H12 1.0402 0.0431 0.2184 0.065 Uiso calc R 1 1
C C15 0.9335(2) 0.13943(10) 0.6101(2) 0.0625(5) Uani d . 1 1
H H15 0.9564 0.1056 0.6898 0.075 Uiso calc R 1 1
C C18 0.8136(2) 0.21766(10) 0.4431(3) 0.0651(6) Uani d . 1 1
H H18 0.7437 0.2446 0.3932 0.078 Uiso calc R 1 1
C C17 0.9465(2) 0.21885(9) 0.4056(3) 0.0650(5) Uani d . 1 1
H H17 0.9798 0.2466 0.3264 0.078 Uiso calc R 1 1

loop_
_atom_site_aniso_label
_atom_site_aniso_U_11
_atom_site_aniso_U_22
_atom_site_aniso_U_33
_atom_site_aniso_U_12
_atom_site_aniso_U_13
_atom_site_aniso_U_23
Fe1 0.03815(13) 0.03059(13) 0.04735(14) -0.00762(8) -0.00298(9) -0.00190(9)
O1 0.0411(5) 0.0328(5) 0.0384(5) 0.0026(4) 0.0010(4) -0.0087(4)
O3 0.0464(6) 0.0370(6) 0.0652(7) 0.0085(5) 0.0013(5) 0.0051(5)
O2 0.0640(7) 0.0295(6) 0.0730(8) -0.0069(5) -0.0030(6) -0.0103(6)
C8 0.0352(6) 0.0250(6) 0.0334(6) -0.0023(5) 0.0069(5) -0.0014(5)
C7 0.0360(6) 0.0327(7) 0.0340(6) -0.0044(5) 0.0037(5) -0.0034(5)
N1 0.0439(6) 0.0279(6) 0.0430(6) 0.0000(5) 0.0084(5) -0.0001(5)
C1 0.0362(7) 0.0309(7) 0.0415(7) 0.0011(5) 0.0093(6) 0.0016(6)
C6 0.0333(6) 0.0347(7) 0.0375(7) 0.0009(5) 0.0066(5) 0.0027(6)
C10 0.0364(6) 0.0287(7) 0.0345(6) -0.0050(5) 0.0014(5) -0.0040(5)
C9 0.0341(6) 0.0265(6) 0.0320(6) 0.0002(5) 0.0017(5) -0.0008(5)
C14 0.0469(8) 0.0400(8) 0.0375(7) -0.0105(6) 0.0002(6) 0.0000(6)
C2 0.0538(9) 0.0317(8) 0.0660(10) 0.0031(7) 0.0102(8) -0.0049(7)
C11 0.0380(7) 0.0324(8) 0.0541(8) -0.0029(6) 0.0036(6) -0.0054(6)
C5 0.0397(7) 0.0520(10) 0.0455(8) 0.0051(7) 0.0032(6) 0.0061(7)
C4 0.0503(9) 0.0566(11) 0.0687(11) 0.0174(8) 0.0043(8) 0.0200(9)
C13 0.0576(10) 0.0572(11) 0.0495(9) -0.0189(8) 0.0160(8) -0.0018(8)
C3 0.0619(10) 0.0364(9) 0.0867(13) 0.0153(8) 0.0147(10) 0.0118(9)
C16 0.0506(9) 0.0501(11) 0.0791(12) -0.0092(8) -0.0194(9) -0.0113(10)
C19 0.0669(11) 0.0591(12) 0.0667(11) -0.0139(9) 0.0056(9) -0.0302(10)
C12 0.0408(8) 0.0514(10) 0.0717(11) -0.0085(7) 0.0167(8) -0.0104(9)
C15 0.0843(14) 0.0448(10) 0.0527(10) -0.0026(9) -0.0159(9) -0.0089(8)
C18 0.0631(11) 0.0386(9) 0.0864(14) 0.0045(8) -0.0213(10) -0.0170(10)
C17 0.0699(12) 0.0370(9) 0.0823(13) -0.0202(8) -0.0154(10) 0.0009(9)

loop_
_atom_type_symbol
_atom_type_description
_atom_type_scat_dispersion_real
_atom_type_scat_dispersion_imag
_atom_type_scat_source
C C 0.0033 0.0016 'International Tables Vol C Tables 4.2.6.8 and 6.1.1.4'
H H 0.0000 0.0000 'International Tables Vol C Tables 4.2.6.8 and 6.1.1.4'
N N 0.0061 0.0033 'International Tables Vol C Tables 4.2.6.8 and 6.1.1.4'
O O 0.0106 0.0060 'International Tables Vol C Tables 4.2.6.8 and 6.1.1.4'
Fe Fe 0.3463 0.8444 'International Tables Vol C Tables 4.2.6.8 and 6.1.1.4'

loop_
_geom_angle_atom_site_label_1
_geom_angle_atom_site_label_2
_geom_angle_atom_site_label_3
_geom_angle
C10 Fe1 C17 158.48(7)
C10 Fe1 C14 41.22(6)
C17 Fe1 C14 121.30(7)
C10 Fe1 C18 123.06(7)
C17 Fe1 C18 40.40(9)
C14 Fe1 C18 106.10(8)
C10 Fe1 C13 68.98(6)
C17 Fe1 C13 105.82(8)
C14 Fe1 C13 40.95(7)
C18 Fe1 C13 120.90(9)
C10 Fe1 C11 41.08(6)
C17 Fe1 C11 158.28(8)
C14 Fe1 C11 69.10(7)
C18 Fe1 C11 160.53(8)
C13 Fe1 C11 68.61(7)
C10 Fe1 C16 159.72(7)
C17 Fe1 C16 40.54(8)
C14 Fe1 C16 157.95(8)
C18 Fe1 C16 68.01(8)
C13 Fe1 C16 122.33(9)
C11 Fe1 C16 123.42(7)
C10 Fe1 C19 108.28(7)
C17 Fe1 C19 68.05(9)
C14 Fe1 C19 122.11(8)
C18 Fe1 C19 40.42(9)
C13 Fe1 C19 157.35(9)
C11 Fe1 C19 125.02(8)
C16 Fe1 C19 68.08(9)
C10 Fe1 C12 68.89(7)
C17 Fe1 C12 121.53(9)
C14 Fe1 C12 68.77(8)
C18 Fe1 C12 156.79(9)
C13 Fe1 C12 40.53(8)
C11 Fe1 C12 40.77(7)
C16 Fe1 C12 107.79(8)
C19 Fe1 C12 161.28(9)
C10 Fe1 C15 123.97(8)
C17 Fe1 C15 68.02(9)
C14 Fe1 C15 159.25(8)
C18 Fe1 C15 68.06(8)
C13 Fe1 C15 159.30(9)
C11 Fe1 C15 109.37(7)
C16 Fe1 C15 40.29(9)
C19 Fe1 C15 40.66(9)
C12 Fe1 C15 124.47(9)
C1 O1 C9 118.31(11)
C7 C8 N1 119.92(12)
C7 C8 C9 123.11(13)
N1 C8 C9 116.97(11)
C8 C7 C6 118.89(13)
C8 C7 H7 120.6
C6 C7 H7 120.6
O2 N1 O3 123.74(13)
O2 N1 C8 119.23(13)
O3 N1 C8 117.03(12)
O1 C1 C2 117.93(14)
O1 C1 C6 120.88(13)
C2 C1 C6 121.06(14)
C1 C6 C5 119.19(14)
C1 C6 C7 117.79(12)
C5 C6 C7 123.00(14)
C11 C10 C14 107.80(13)
C11 C10 C9 124.12(13)
C14 C10 C9 128.07(13)
C11 C10 Fe1 69.75(8)
C14 C10 Fe1 69.53(8)
C9 C10 Fe1 126.71(10)
O1 C9 C10 111.54(11)
O1 C9 C8 108.86(11)
C10 C9 C8 114.05(11)
O1 C9 H9 107.4
C10 C9 H9 107.4
C8 C9 H9 107.4
C13 C14 C10 107.55(15)
C13 C14 Fe1 69.64(10)
C10 C14 Fe1 69.25(8)
C13 C14 H14 126.2
C10 C14 H14 126.2
Fe1 C14 H14 126.5
C3 C2 C1 118.63(17)
C3 C2 H2 120.7
C1 C2 H2 120.7
C12 C11 C10 107.93(15)
C12 C11 Fe1 69.80(10)
C10 C11 Fe1 69.17(8)
C12 C11 H11 126.0
C10 C11 H11 126.0
Fe1 C11 H11 126.6
C4 C5 C6 119.88(16)
C4 C5 H5 120.1
C6 C5 H5 120.1
C3 C4 C5 119.99(16)
C3 C4 H4 120.0
C5 C4 H4 120.0
C12 C13 C14 108.49(15)
C12 C13 Fe1 69.96(11)
C14 C13 Fe1 69.41(9)
C12 C13 H13 125.8
C14 C13 H13 125.8
Fe1 C13 H13 126.5
C4 C3 C2 121.23(16)
C4 C3 H3 119.4
C2 C3 H3 119.4
C15 C16 C17 108.10(18)
C15 C16 Fe1 70.02(11)
C17 C16 Fe1 69.54(10)
C15 C16 H16 126.0
C17 C16 H16 126.0
Fe1 C16 H16 126.1
C18 C19 C15 107.68(19)
C18 C19 Fe1 69.57(12)
C15 C19 Fe1 69.75(11)
C18 C19 H19 126.2
C15 C19 H19 126.2
Fe1 C19 H19 126.1
C13 C12 C11 108.23(15)
C13 C12 Fe1 69.51(11)
C11 C12 Fe1 69.43(10)
C13 C12 H12 125.9
C11 C12 H12 125.9
Fe1 C12 H12 126.8
C16 C15 C19 107.89(19)
C16 C15 Fe1 69.68(11)
C19 C15 Fe1 69.60(11)
C16 C15 H15 126.1
C19 C15 H15 126.1
Fe1 C15 H15 126.2
C17 C18 C19 108.30(17)
C17 C18 Fe1 69.75(11)
C19 C18 Fe1 70.02(11)
C17 C18 H18 125.8
C19 C18 H18 125.8
Fe1 C18 H18 126.0
C18 C17 C16 108.03(19)
C18 C17 Fe1 69.86(10)
C16 C17 Fe1 69.92(10)
C18 C17 H17 126.0
C16 C17 H17 126.0
Fe1 C17 H17 125.8

loop_
_geom_bond_atom_site_label_1
_geom_bond_atom_site_label_2
_geom_bond_distance
Fe1 C10 2.0280(14)
Fe1 C17 2.0315(18)
Fe1 C14 2.0317(17)
Fe1 C18 2.0330(19)
Fe1 C13 2.035(2)
Fe1 C11 2.0358(16)
Fe1 C16 2.0364(18)
Fe1 C19 2.039(2)
Fe1 C12 2.0407(19)
Fe1 C15 2.041(2)
O1 C1 1.3715(18)
O1 C9 1.4471(16)
O3 N1 1.2269(17)
O2 N1 1.2227(17)
C8 C7 1.328(2)
C8 N1 1.4519(18)
C8 C9 1.5072(18)
C7 C6 1.444(2)
C7 H7 0.9300
C1 C2 1.386(2)
C1 C6 1.393(2)
C6 C5 1.397(2)
C10 C11 1.426(2)
C10 C14 1.429(2)
C10 C9 1.4982(19)
C9 H9 0.9800
C14 C13 1.423(2)
C14 H14 0.9300
C2 C3 1.384(3)
C2 H2 0.9300
C11 C12 1.420(2)
C11 H11 0.9300
C5 C4 1.382(3)
C5 H5 0.9300
C4 C3 1.380(3)
C4 H4 0.9300
C13 C12 1.411(3)
C13 H13 0.9300
C3 H3 0.9300
C16 C15 1.404(3)
C16 C17 1.409(3)
C16 H16 0.9300
C19 C18 1.407(3)
C19 C15 1.417(3)
C19 H19 0.9300
C12 H12 0.9300
C15 H15 0.9300
C18 C17 1.403(3)
C18 H18 0.9300
C17 H17 0.9300

loop_
_geom_hbond_atom_site_label_D
_geom_hbond_atom_site_label_H
_geom_hbond_atom_site_label_A
_geom_hbond_site_symmetry_A
_geom_hbond_distance_DH
_geom_hbond_distance_HA
_geom_hbond_distance_DA
_geom_hbond_angle_DHA
C16 H16 O3 3_756 0.93 2.55 3.390(3) 150

loop_
_geom_torsion_atom_site_label_1
_geom_torsion_atom_site_label_2
_geom_torsion_atom_site_label_3
_geom_torsion_atom_site_label_4
_geom_torsion
N1 C8 C7 C6 179.06(12)
C9 C8 C7 C6 -1.8(2)
C7 C8 N1 O2 -6.1(2)
C9 C8 N1 O2 174.62(13)
C7 C8 N1 O3 173.14(13)
C9 C8 N1 O3 -6.09(18)
C9 O1 C1 C2 -153.62(13)
C9 O1 C1 C6 30.53(18)
O1 C1 C6 C5 176.06(13)
C2 C1 C6 C5 0.3(2)
O1 C1 C6 C7 -2.15(19)
C2 C1 C6 C7 -177.87(14)
C8 C7 C6 C1 -12.08(19)
C8 C7 C6 C5 169.79(14)
C17 Fe1 C10 C11 160.9(2)
C14 Fe1 C10 C11 119.05(13)
C18 Fe1 C10 C11 -164.87(11)
C13 Fe1 C10 C11 81.15(11)
C16 Fe1 C10 C11 -46.7(2)
C19 Fe1 C10 C11 -122.75(11)
C12 Fe1 C10 C11 37.58(10)
C15 Fe1 C10 C11 -80.55(12)
C17 Fe1 C10 C14 41.8(2)
C18 Fe1 C10 C14 76.08(12)
C13 Fe1 C10 C14 -37.90(10)
C11 Fe1 C10 C14 -119.05(13)
C16 Fe1 C10 C14 -165.7(2)
C19 Fe1 C10 C14 118.20(11)
C12 Fe1 C10 C14 -81.47(11)
C15 Fe1 C10 C14 160.40(11)
C17 Fe1 C10 C9 -81.0(3)
C14 Fe1 C10 C9 -122.87(16)
C18 Fe1 C10 C9 -46.79(15)
C13 Fe1 C10 C9 -160.77(14)
C11 Fe1 C10 C9 118.08(16)
C16 Fe1 C10 C9 71.4(3)
C19 Fe1 C10 C9 -4.67(14)
C12 Fe1 C10 C9 155.66(14)
C15 Fe1 C10 C9 37.53(15)
C1 O1 C9 C10 86.39(14)
C1 O1 C9 C8 -40.33(15)
C11 C10 C9 O1 137.94(13)
C14 C10 C9 O1 -42.85(18)
Fe1 C10 C9 O1 48.87(15)
C11 C10 C9 C8 -98.24(16)
C14 C10 C9 C8 80.98(18)
Fe1 C10 C9 C8 172.69(10)
C7 C8 C9 O1 26.80(17)
N1 C8 C9 O1 -153.99(11)
C7 C8 C9 C10 -98.46(16)
N1 C8 C9 C10 80.76(15)
C11 C10 C14 C13 -0.15(17)
C9 C10 C14 C13 -179.46(14)
Fe1 C10 C14 C13 59.33(11)
C11 C10 C14 Fe1 -59.48(10)
C9 C10 C14 Fe1 121.21(14)
C10 Fe1 C14 C13 -118.98(15)
C17 Fe1 C14 C13 77.66(14)
C18 Fe1 C14 C13 118.88(13)
C11 Fe1 C14 C13 -81.04(11)
C16 Fe1 C14 C13 47.9(2)
C19 Fe1 C14 C13 159.90(12)
C12 Fe1 C14 C13 -37.20(11)
C15 Fe1 C14 C13 -170.7(2)
C17 Fe1 C14 C10 -163.36(11)
C18 Fe1 C14 C10 -122.14(11)
C13 Fe1 C14 C10 118.98(15)
C11 Fe1 C14 C10 37.95(9)
C16 Fe1 C14 C10 166.84(18)
C19 Fe1 C14 C10 -81.11(12)
C12 Fe1 C14 C10 81.78(10)
C15 Fe1 C14 C10 -51.7(2)
O1 C1 C2 C3 -177.03(15)
C6 C1 C2 C3 -1.2(2)
C14 C10 C11 C12 0.10(17)
C9 C10 C11 C12 179.45(13)
Fe1 C10 C11 C12 -59.24(11)
C14 C10 C11 Fe1 59.34(10)
C9 C10 C11 Fe1 -121.31(13)
C10 Fe1 C11 C12 119.40(14)
C17 Fe1 C11 C12 -41.7(2)
C14 Fe1 C11 C12 81.33(12)
C18 Fe1 C11 C12 160.4(2)
C13 Fe1 C11 C12 37.27(11)
C16 Fe1 C11 C12 -78.18(14)
C19 Fe1 C11 C12 -163.38(11)
C15 Fe1 C11 C12 -120.73(12)
C17 Fe1 C11 C10 -161.06(19)
C14 Fe1 C11 C10 -38.07(9)
C18 Fe1 C11 C10 41.0(3)
C13 Fe1 C11 C10 -82.13(10)
C16 Fe1 C11 C10 162.42(10)
C19 Fe1 C11 C10 77.22(12)
C12 Fe1 C11 C10 -119.40(14)
C15 Fe1 C11 C10 119.87(10)
C1 C6 C5 C4 0.6(2)
C7 C6 C5 C4 178.67(15)
C6 C5 C4 C3 -0.6(3)
C10 C14 C13 C12 0.15(19)
Fe1 C14 C13 C12 59.23(13)
C10 C14 C13 Fe1 -59.08(11)
C10 Fe1 C13 C12 -81.71(10)
C17 Fe1 C13 C12 120.33(11)
C14 Fe1 C13 C12 -119.85(14)
C18 Fe1 C13 C12 161.48(10)
C11 Fe1 C13 C12 -37.49(9)
C16 Fe1 C13 C12 79.39(12)
C19 Fe1 C13 C12 -168.93(18)
C15 Fe1 C13 C12 50.9(3)
C10 Fe1 C13 C14 38.14(10)
C17 Fe1 C13 C14 -119.83(11)
C18 Fe1 C13 C14 -78.67(12)
C11 Fe1 C13 C14 82.35(10)
C16 Fe1 C13 C14 -160.76(10)
C19 Fe1 C13 C14 -49.1(2)
C12 Fe1 C13 C14 119.85(14)
C15 Fe1 C13 C14 170.70(19)
C5 C4 C3 C2 -0.3(3)
C1 C2 C3 C4 1.2(3)
C10 Fe1 C16 C15 -45.6(3)
C17 Fe1 C16 C15 119.24(19)
C14 Fe1 C16 C15 160.02(18)
C18 Fe1 C16 C15 81.56(14)
C13 Fe1 C16 C15 -164.86(12)
C11 Fe1 C16 C15 -80.57(14)
C19 Fe1 C16 C15 37.83(13)
C12 Fe1 C16 C15 -122.74(13)
C10 Fe1 C16 C17 -164.87(19)
C14 Fe1 C16 C17 40.8(3)
C18 Fe1 C16 C17 -37.67(14)
C13 Fe1 C16 C17 75.90(16)
C11 Fe1 C16 C17 160.19(13)
C19 Fe1 C16 C17 -81.40(15)
C12 Fe1 C16 C17 118.03(14)
C15 Fe1 C16 C17 -119.24(19)
C10 Fe1 C19 C18 -119.88(11)
C17 Fe1 C19 C18 37.51(11)
C14 Fe1 C19 C18 -76.59(13)
C13 Fe1 C19 C18 -40.8(2)
C11 Fe1 C19 C18 -162.33(10)
C16 Fe1 C19 C18 81.38(12)
C12 Fe1 C19 C18 162.08(19)
C15 Fe1 C19 C18 118.88(17)
C10 Fe1 C19 C15 121.24(12)
C17 Fe1 C19 C15 -81.37(13)
C14 Fe1 C19 C15 164.53(11)
C18 Fe1 C19 C15 -118.88(17)
C13 Fe1 C19 C15 -159.69(18)
C11 Fe1 C19 C15 78.79(14)
C16 Fe1 C19 C15 -37.50(12)
C12 Fe1 C19 C15 43.2(3)
C14 C13 C12 C11 -0.1(2)
Fe1 C13 C12 C11 58.80(12)
C14 C13 C12 Fe1 -58.89(12)
C10 C11 C12 C13 -0.01(19)
Fe1 C11 C12 C13 -58.85(13)
C10 C11 C12 Fe1 58.85(11)
C10 Fe1 C12 C13 81.94(10)
C17 Fe1 C12 C13 -76.98(12)
C14 Fe1 C12 C13 37.58(10)
C18 Fe1 C12 C13 -43.7(2)
C11 Fe1 C12 C13 119.80(14)
C16 Fe1 C12 C13 -119.29(11)
C19 Fe1 C12 C13 166.7(2)
C15 Fe1 C12 C13 -160.58(11)
C10 Fe1 C12 C11 -37.85(9)
C17 Fe1 C12 C11 163.23(10)
C14 Fe1 C12 C11 -82.21(10)
C18 Fe1 C12 C11 -163.54(16)
C13 Fe1 C12 C11 -119.80(14)
C16 Fe1 C12 C11 120.92(11)
C19 Fe1 C12 C11 46.9(3)
C15 Fe1 C12 C11 79.63(13)
C17 C16 C15 C19 0.0(2)
Fe1 C16 C15 C19 -59.33(13)
C17 C16 C15 Fe1 59.33(13)
C18 C19 C15 C16 -0.1(2)
Fe1 C19 C15 C16 59.38(13)
C18 C19 C15 Fe1 -59.46(13)
C10 Fe1 C15 C16 162.62(11)
C17 Fe1 C15 C16 -37.71(12)
C14 Fe1 C15 C16 -158.78(19)
C18 Fe1 C15 C16 -81.42(13)
C13 Fe1 C15 C16 38.6(3)
C11 Fe1 C15 C16 119.22(12)
C19 Fe1 C15 C16 -119.15(18)
C12 Fe1 C15 C16 76.30(14)
C10 Fe1 C15 C19 -78.22(14)
C17 Fe1 C15 C19 81.44(14)
C14 Fe1 C15 C19 -39.6(3)
C18 Fe1 C15 C19 37.73(12)
C13 Fe1 C15 C19 157.8(2)
C11 Fe1 C15 C19 -121.63(12)
C16 Fe1 C15 C19 119.15(18)
C12 Fe1 C15 C19 -164.54(11)
C15 C19 C18 C17 0.1(2)
Fe1 C19 C18 C17 -59.45(13)
C15 C19 C18 Fe1 59.57(13)
C10 Fe1 C18 C17 -161.43(11)
C14 Fe1 C18 C17 -119.68(12)
C13 Fe1 C18 C17 -77.70(13)
C11 Fe1 C18 C17 167.60(19)
C16 Fe1 C18 C17 37.81(13)
C19 Fe1 C18 C17 119.36(16)
C12 Fe1 C18 C17 -46.1(2)
C15 Fe1 C18 C17 81.41(13)
C10 Fe1 C18 C19 79.21(13)
C17 Fe1 C18 C19 -119.36(16)
C14 Fe1 C18 C19 120.96(12)
C13 Fe1 C18 C19 162.94(11)
C11 Fe1 C18 C19 48.2(3)
C16 Fe1 C18 C19 -81.56(13)
C12 Fe1 C18 C19 -165.48(17)
C15 Fe1 C18 C19 -37.95(12)
C19 C18 C17 C16 -0.1(2)
Fe1 C18 C17 C16 -59.73(13)
C19 C18 C17 Fe1 59.62(13)
C15 C16 C17 C18 0.1(2)
Fe1 C16 C17 C18 59.70(13)
C15 C16 C17 Fe1 -59.63(13)
C10 Fe1 C17 C18 46.7(3)
C14 Fe1 C17 C18 77.66(15)
C13 Fe1 C17 C18 119.39(13)
C11 Fe1 C17 C18 -168.85(18)
C16 Fe1 C17 C18 -119.02(19)
C19 Fe1 C17 C18 -37.53(12)
C12 Fe1 C17 C18 160.53(12)
C15 Fe1 C17 C18 -81.53(14)
C10 Fe1 C17 C16 165.72(18)
C14 Fe1 C17 C16 -163.32(12)
C18 Fe1 C17 C16 119.02(19)
C13 Fe1 C17 C16 -121.60(14)
C11 Fe1 C17 C16 -49.8(3)
C19 Fe1 C17 C16 81.49(15)
C12 Fe1 C17 C16 -80.45(16)
C15 Fe1 C17 C16 37.49(13)
